data_1549667
loop_
_publ_author_name
'LaDuca, Andrew R.'
'LaDuca, Robert L.'

_publ_contact_author
;
LaDuca, Robert L.
;
_publ_section_title
;
 Poly[(\m5-cis-cyclohex-4-ene-1,2-dicarboxylato)(\m3-cis-cyclohex-4-ene-1,2-dicarboxylato)dicadmium(II)]
;
_journal_coeditor_code LH4036
_journal_issue 7
_journal_name_full IUCrData
_journal_paper_doi 10.1107/S2414314618009240
_journal_volume 3
_journal_year 2018
_chemical_formula_iupac '[Cd2 (C8 H8 Cd1 O4)2]'
_chemical_formula_moiety 'C16 H16 Cd2 O8'
_chemical_formula_sum 'C16 H16 Cd2 O8'
_chemical_formula_weight 561.09
_chemical_name_systematic
Poly[(\m~5~-<i>cis</i>-cyclohex-4-ene-1,2-dicarboxylato)(\m~3~-<i>cis</i>-cyclohex-4-ene-1,2-dicarboxylato)dicadmium(II)]
_space_group_crystal_system monoclinic
_space_group_IT_number 14
_space_group_name_Hall '-P 2yn'
_space_group_name_H-M_alt 'P 1 21/n 1'
_symmetry_space_group_name_Hall '-P 2yn'
_symmetry_space_group_name_H-M 'P 1 21/n 1'
_atom_sites_solution_hydrogens geom
_atom_sites_solution_primary dual
_audit_creation_method
;
Olex2 1.2
(compiled 2018.05.29 svn.r3508 for OlexSys, GUI svn.r5506)
;
_cell_angle_alpha 90
_cell_angle_beta 100.1200(10)
_cell_angle_gamma 90
_cell_formula_units_Z 4
_cell_length_a 9.8377(11)
_cell_length_b 7.0700(8)
_cell_length_c 24.268(3)
_cell_measurement_reflns_used 5975
_cell_measurement_temperature 173(2)
_cell_measurement_theta_max 25.32
_cell_measurement_theta_min 2.40
_cell_volume 1661.6(3)
_computing_cell_refinement
;
APEX2 (Bruker, 2015)
;
_computing_data_collection
;
COSMO (Bruker, 2015)
;
_computing_data_reduction
;
SAINT  (Bruker, 2015)
;
_computing_molecular_graphics
;
<i>OLEX2</i> (Dolomanov <i>et al.</i>,  2009)
;
_computing_publication_material
;
<i>OLEX2</i> (Dolomanov <i>et al.</i>,  2009)
;
_computing_structure_refinement
;
SHELXL (Sheldrick, 2015)
;
_computing_structure_solution
;
SHELXS (Sheldrick, 2008)
;
_diffrn_ambient_temperature 173.15
_diffrn_detector_area_resol_mean 8.4
_diffrn_measured_fraction_theta_full 1.000
_diffrn_measured_fraction_theta_max 1.000
_diffrn_measurement_device_type 'Bruker APEXII CCD'
_diffrn_measurement_method \w
_diffrn_radiation_monochromator graphite
_diffrn_radiation_type MoK\a
_diffrn_radiation_wavelength 0.71073
_diffrn_reflns_av_R_equivalents 0.0470
_diffrn_reflns_limit_h_max 11
_diffrn_reflns_limit_h_min -11
_diffrn_reflns_limit_k_max 8
_diffrn_reflns_limit_k_min -8
_diffrn_reflns_limit_l_max 29
_diffrn_reflns_limit_l_min -29
_diffrn_reflns_number 12875
_diffrn_reflns_theta_full 25.000
_diffrn_reflns_theta_max 25.323
_diffrn_reflns_theta_min 1.705
_diffrn_standards_number 0
_exptl_absorpt_coefficient_mu 2.603
_exptl_absorpt_correction_T_max 0.7452
_exptl_absorpt_correction_T_min 0.6130
_exptl_absorpt_correction_type multi-scan
_exptl_absorpt_process_details
;
(SADABS; Bruker, 2015)
;
_exptl_crystal_colour colourless
_exptl_crystal_density_diffrn 2.243
_exptl_crystal_description block
_exptl_crystal_F_000 1088
_exptl_crystal_size_max 0.251
_exptl_crystal_size_mid 0.155
_exptl_crystal_size_min 0.148
_refine_diff_density_max 1.472
_refine_diff_density_min -0.835
_refine_ls_extinction_method none
_refine_ls_goodness_of_fit_ref 1.074
_refine_ls_hydrogen_treatment constr
_refine_ls_matrix_type full
_refine_ls_number_parameters 235
_refine_ls_number_reflns 3038
_refine_ls_number_restraints 0
_refine_ls_restrained_S_all 1.074
_refine_ls_R_factor_all 0.0469
_refine_ls_R_factor_gt 0.0367
_refine_ls_shift/su_max 0.000
_refine_ls_shift/su_mean 0.000
_refine_ls_structure_factor_coef Fsqd
_refine_ls_weighting_details 'w=1/[\s^2^(Fo^2^)+(0.0444P)^2^+3.7886P] where P=(Fo^2^+2Fc^2^)/3'
_refine_ls_weighting_scheme calc
_refine_ls_wR_factor_gt 0.0849
_refine_ls_wR_factor_ref 0.0914
_reflns_number_gt 2500
_reflns_number_total 3038
_reflns_threshold_expression 'I > 2\s(I)'
_cod_data_source_file lh4036sup1.cif
_cod_data_source_block I
_cod_database_code 1549667
_shelx_space_group_comment
;
The symmetry employed for this shelxl refinement is uniquely defined
by the following loop, which should always be used as a source of
symmetry information in preference to the above space-group names.
They are only intended as comments.
;
_shelx_estimated_absorpt_t_min 0.561
_shelx_estimated_absorpt_t_max 0.699

loop_
_space_group_symop_operation_xyz
'x, y, z'
'-x+1/2, y+1/2, -z+1/2'
'-x, -y, -z'
'x-1/2, -y-1/2, z-1/2'

loop_
_atom_site_type_symbol
_atom_site_label
_atom_site_fract_x
_atom_site_fract_y
_atom_site_fract_z
_atom_site_U_iso_or_equiv
_atom_site_adp_type
_atom_site_calc_flag
_atom_site_occupancy
Cd Cd1 0.39348(4) 0.94716(6) 0.74436(2) 0.02049(14) Uani d 1
Cd Cd2 0.76663(4) 0.61706(5) 0.76431(2) 0.01681(13) Uani d 1
O O1 0.3949(4) 0.8233(6) 0.65823(15) 0.0237(9) Uani d 1
O O2 0.5952(4) 0.8119(5) 0.71409(14) 0.0194(8) Uani d 1
O O3 0.7149(4) 0.4133(5) 0.69043(16) 0.0224(9) Uani d 1
O O4 0.5747(4) 0.1907(5) 0.65224(16) 0.0300(10) Uani d 1
O O5 0.4160(4) 0.8240(6) 0.82752(17) 0.0317(10) Uani d 1
O O6 0.2972(4) 0.6105(5) 0.77425(16) 0.0244(9) Uani d 1
O O7 0.6164(4) 0.4686(5) 0.80826(16) 0.0233(9) Uani d 1
O O8 0.5445(4) 0.1854(5) 0.77511(16) 0.0230(8) Uani d 1
C C1 0.5190(6) 0.7816(8) 0.6655(2) 0.0199(12) Uani d 1
C C2 0.5848(5) 0.7039(8) 0.6184(2) 0.0180(11) Uani d 1
H H2 0.6872 0.7182 0.6291 0.022 Uiso calc 1
C C3 0.5376(6) 0.8158(8) 0.5642(2) 0.0213(12) Uani d 1
H H3A 0.5285 0.9507 0.5738 0.026 Uiso calc 1
H H3B 0.6100 0.8068 0.5407 0.026 Uiso calc 1
C C4 0.4048(6) 0.7508(8) 0.5308(2) 0.0270(13) Uani d 1
H H4 0.3630 0.8274 0.5004 0.032 Uiso calc 1
C C5 0.3402(6) 0.5921(8) 0.5409(2) 0.0280(14) Uani d 1
H H5 0.2540 0.5634 0.5180 0.034 Uiso calc 1
C C6 0.3978(6) 0.4568(8) 0.5867(3) 0.0275(14) Uani d 1
H H6A 0.3835 0.3253 0.5728 0.033 Uiso calc 1
H H6B 0.3483 0.4724 0.6185 0.033 Uiso calc 1
C C7 0.5525(6) 0.4926(7) 0.6064(2) 0.0204(12) Uani d 1
H H7 0.5974 0.4602 0.5737 0.025 Uiso calc 1
C C8 0.6151(6) 0.3584(7) 0.6527(2) 0.0203(12) Uani d 1
C C9 0.3695(6) 0.6591(8) 0.8208(2) 0.0219(12) Uani d 1
C C10 0.4064(6) 0.5202(7) 0.8687(2) 0.0191(12) Uani d 1
H H10 0.3235 0.5082 0.8871 0.023 Uiso calc 1
C C11 0.5243(6) 0.5972(8) 0.9129(2) 0.0240(13) Uani d 1
H H11A 0.5956 0.6531 0.8938 0.029 Uiso calc 1
H H11B 0.4879 0.6994 0.9341 0.029 Uiso calc 1
C C12 0.5896(6) 0.4506(9) 0.9528(2) 0.0270(13) Uani d 1
H H12 0.6480 0.4913 0.9861 0.032 Uiso calc 1
C C13 0.5711(6) 0.2671(9) 0.9448(2) 0.0302(14) Uani d 1
H H13 0.6184 0.1837 0.9724 0.036 Uiso calc 1
C C14 0.4806(6) 0.1819(8) 0.8949(2) 0.0265(13) Uani d 1
H H14A 0.3970 0.1294 0.9068 0.032 Uiso calc 1
H H14B 0.5305 0.0757 0.8809 0.032 Uiso calc 1
C C15 0.4357(5) 0.3224(7) 0.8468(2) 0.0178(11) Uani d 1
H H15 0.3470 0.2743 0.8247 0.021 Uiso calc 1
C C16 0.5398(5) 0.3300(8) 0.8071(2) 0.0180(11) Uani d 1

loop_
_atom_site_aniso_label
_atom_site_aniso_U_11
_atom_site_aniso_U_22
_atom_site_aniso_U_33
_atom_site_aniso_U_12
_atom_site_aniso_U_13
_atom_site_aniso_U_23
Cd1 0.0174(2) 0.0198(2) 0.0242(2) 0.00097(16) 0.00357(17) -0.00307(16)
Cd2 0.0151(2) 0.0146(2) 0.0210(2) -0.00088(14) 0.00367(16) 0.00038(15)
O1 0.018(2) 0.030(2) 0.022(2) 0.0032(17) 0.0035(16) -0.0028(17)
O2 0.0166(19) 0.021(2) 0.0191(19) 0.0036(16) -0.0009(15) -0.0020(16)
O3 0.023(2) 0.022(2) 0.022(2) 0.0041(16) 0.0017(17) -0.0045(16)
O4 0.043(3) 0.012(2) 0.031(2) -0.0039(18) -0.0055(19) -0.0007(18)
O5 0.046(3) 0.019(2) 0.029(2) -0.0047(19) 0.003(2) -0.0005(18)
O6 0.022(2) 0.029(2) 0.021(2) -0.0074(17) 0.0020(17) 0.0037(17)
O7 0.024(2) 0.021(2) 0.027(2) -0.0083(17) 0.0091(17) -0.0044(17)
O8 0.026(2) 0.018(2) 0.028(2) 0.0025(17) 0.0099(17) -0.0079(17)
C1 0.023(3) 0.015(3) 0.021(3) -0.003(2) 0.004(2) 0.003(2)
C2 0.015(3) 0.021(3) 0.018(3) 0.002(2) 0.002(2) 0.000(2)
C3 0.027(3) 0.015(3) 0.023(3) 0.004(2) 0.008(2) 0.004(2)
C4 0.033(3) 0.024(3) 0.021(3) 0.008(3) -0.004(3) 0.001(2)
C5 0.023(3) 0.032(4) 0.027(3) 0.003(3) -0.001(3) -0.007(3)
C6 0.028(3) 0.020(3) 0.029(3) -0.003(2) -0.010(3) -0.001(3)
C7 0.025(3) 0.015(3) 0.020(3) -0.001(2) 0.002(2) -0.003(2)
C8 0.023(3) 0.018(3) 0.021(3) 0.008(2) 0.006(2) -0.003(2)
C9 0.020(3) 0.022(3) 0.028(3) 0.001(2) 0.015(2) -0.001(2)
C10 0.019(3) 0.017(3) 0.023(3) -0.002(2) 0.008(2) -0.003(2)
C11 0.022(3) 0.026(3) 0.022(3) -0.003(2) 0.001(2) -0.006(2)
C12 0.022(3) 0.038(4) 0.020(3) 0.001(3) 0.001(2) -0.006(3)
C13 0.031(3) 0.032(4) 0.027(3) 0.008(3) 0.000(3) 0.005(3)
C14 0.032(3) 0.022(3) 0.028(3) -0.002(3) 0.011(3) 0.001(3)
C15 0.016(3) 0.015(3) 0.024(3) 0.000(2) 0.006(2) -0.004(2)
C16 0.012(3) 0.020(3) 0.020(3) 0.000(2) -0.001(2) 0.001(2)

loop_
_atom_type_symbol
_atom_type_description
_atom_type_scat_dispersion_real
_atom_type_scat_dispersion_imag
_atom_type_scat_source
C C 0.0033 0.0016 'International Tables Vol C Tables 4.2.6.8 and 6.1.1.4'
H H 0.0000 0.0000 'International Tables Vol C Tables 4.2.6.8 and 6.1.1.4'
Cd Cd -0.8075 1.2024 'International Tables Vol C Tables 4.2.6.8 and 6.1.1.4'
O O 0.0106 0.0060 'International Tables Vol C Tables 4.2.6.8 and 6.1.1.4'

loop_
_geom_angle_atom_site_label_1
_geom_angle_atom_site_label_2
_geom_angle_atom_site_label_3
_geom_angle_site_symmetry_1
_geom_angle_site_symmetry_3
_geom_angle
_geom_angle_publ_flag
O1 Cd1 O2 . . 55.39(12) y
O1 Cd1 O8 . 1_565 118.49(14) y
O5 Cd1 O1 . . 133.22(15) y
O5 Cd1 O2 . . 99.66(14) y
O5 Cd1 O6 . 2_556 110.36(16) y
O5 Cd1 O8 . 1_565 92.17(15) y
O6 Cd1 O1 2_556 . 99.08(14) y
O6 Cd1 O2 2_556 . 149.76(13) y
O6 Cd1 O8 2_556 1_565 99.42(14) y
O8 Cd1 O2 1_565 . 82.52(13) y
O2 Cd2 O2 . 2_646 155.57(11) y
O2 Cd2 O3 . 2_656 73.13(13) y
O2 Cd2 O4 . 2_656 128.00(13) y
O3 Cd2 O2 2_656 2_646 131.30(12) y
O3 Cd2 O2 . 2_646 70.49(12) y
O3 Cd2 O2 . . 85.52(13) y
O3 Cd2 O3 . 2_656 155.99(11) y
O3 Cd2 O4 . 2_656 145.60(13) y
O3 Cd2 O4 2_656 2_656 54.92(13) y
O4 Cd2 O2 2_656 2_646 76.42(12) y
O7 Cd2 O2 . 2_646 82.99(13) y
O7 Cd2 O2 . . 92.78(14) y
O7 Cd2 O3 . . 90.21(14) y
O7 Cd2 O3 . 2_656 101.45(13) y
O7 Cd2 O4 . 2_656 94.95(14) y
O7 Cd2 O8 . 2_656 162.73(14) y
O8 Cd2 O2 2_656 2_646 79.75(12) y
O8 Cd2 O2 2_656 . 102.80(13) y
O8 Cd2 O3 2_656 . 83.70(14) y
O8 Cd2 O3 2_656 2_656 90.31(14) y
O8 Cd2 O4 2_656 2_656 81.41(14) y
C1 O1 Cd1 . . 97.3(3) ?
Cd1 O2 Cd2 . 2_656 92.24(12) ?
Cd2 O2 Cd1 . . 128.66(15) ?
Cd2 O2 Cd2 . 2_656 94.67(12) ?
C1 O2 Cd1 . . 88.2(3) ?
C1 O2 Cd2 . 2_656 121.8(3) ?
C1 O2 Cd2 . . 128.5(3) ?
Cd2 O3 Cd2 . 2_646 101.89(14) ?
C8 O3 Cd2 . 2_646 92.9(3) ?
C8 O3 Cd2 . . 142.2(3) ?
C8 O4 Cd2 . 2_646 92.3(3) ?
C9 O5 Cd1 . . 106.0(4) ?
C9 O6 Cd1 . 2_546 130.8(3) ?
C16 O7 Cd2 . . 144.7(4) ?
Cd1 O8 Cd2 1_545 2_646 103.74(14) ?
C16 O8 Cd1 . 1_545 133.8(3) ?
C16 O8 Cd2 . 2_646 122.5(3) ?
O1 C1 Cd1 . . 55.8(3) ?
O1 C1 O2 . . 119.1(5) ?
O1 C1 C2 . . 121.5(5) ?
O2 C1 Cd1 . . 63.3(3) ?
O2 C1 C2 . . 119.4(5) ?
C2 C1 Cd1 . . 175.1(4) ?
C1 C2 H2 . . 108.1 ?
C1 C2 C3 . . 110.8(4) ?
C1 C2 C7 . . 113.1(4) ?
C3 C2 H2 . . 108.1 ?
C3 C2 C7 . . 108.4(4) ?
C7 C2 H2 . . 108.1 ?
C2 C3 H3A . . 108.7 ?
C2 C3 H3B . . 108.7 ?
H3A C3 H3B . . 107.6 ?
C4 C3 C2 . . 114.4(5) ?
C4 C3 H3A . . 108.7 ?
C4 C3 H3B . . 108.7 ?
C3 C4 H4 . . 117.8 ?
C5 C4 C3 . . 124.3(5) ?
C5 C4 H4 . . 117.8 ?
C4 C5 H5 . . 118.6 ?
C4 C5 C6 . . 122.8(5) ?
C6 C5 H5 . . 118.6 ?
C5 C6 H6A . . 109.5 ?
C5 C6 H6B . . 109.5 ?
C5 C6 C7 . . 110.6(5) ?
H6A C6 H6B . . 108.1 ?
C7 C6 H6A . . 109.5 ?
C7 C6 H6B . . 109.5 ?
C2 C7 H7 . . 105.4 ?
C6 C7 C2 . . 112.2(4) ?
C6 C7 H7 . . 105.4 ?
C8 C7 C2 . . 115.0(4) ?
C8 C7 C6 . . 112.3(5) ?
C8 C7 H7 . . 105.4 ?
O3 C8 Cd2 . 2_646 59.3(3) ?
O3 C8 C7 . . 120.1(5) ?
O4 C8 Cd2 . 2_646 60.6(3) ?
O4 C8 O3 . . 119.8(5) ?
O4 C8 C7 . . 120.0(5) ?
C7 C8 Cd2 . 2_646 178.8(4) ?
O5 C9 O6 . . 120.1(5) ?
O5 C9 C10 . . 118.0(5) ?
O6 C9 C10 . . 121.9(5) ?
C9 C10 H10 . . 107.1 ?
C9 C10 C11 . . 110.9(5) ?
C9 C10 C15 . . 110.9(4) ?
C11 C10 H10 . . 107.1 ?
C11 C10 C15 . . 113.5(4) ?
C15 C10 H10 . . 107.1 ?
C10 C11 H11A . . 108.9 ?
C10 C11 H11B . . 108.9 ?
H11A C11 H11B . . 107.7 ?
C12 C11 C10 . . 113.3(5) ?
C12 C11 H11A . . 108.9 ?
C12 C11 H11B . . 108.9 ?
C11 C12 H12 . . 118.1 ?
C13 C12 C11 . . 123.8(5) ?
C13 C12 H12 . . 118.1 ?
C12 C13 H13 . . 117.9 ?
C12 C13 C14 . . 124.2(5) ?
C14 C13 H13 . . 117.9 ?
C13 C14 H14A . . 108.8 ?
C13 C14 H14B . . 108.8 ?
C13 C14 C15 . . 113.9(5) ?
H14A C14 H14B . . 107.7 ?
C15 C14 H14A . . 108.8 ?
C15 C14 H14B . . 108.8 ?
C10 C15 H15 . . 107.1 ?
C14 C15 C10 . . 111.7(4) ?
C14 C15 H15 . . 107.1 ?
C16 C15 C10 . . 111.9(4) ?
C16 C15 C14 . . 111.6(4) ?
C16 C15 H15 . . 107.1 ?
O7 C16 O8 . . 123.8(5) ?
O7 C16 C15 . . 119.3(5) ?
O8 C16 C15 . . 116.8(5) ?

loop_
_geom_bond_atom_site_label_1
_geom_bond_atom_site_label_2
_geom_bond_site_symmetry_2
_geom_bond_distance
_geom_bond_publ_flag
Cd1 O1 . 2.269(4) y
Cd1 O2 . 2.430(4) y
Cd1 O5 . 2.173(4) y
Cd1 O6 2_556 2.181(4) y
Cd1 O8 1_565 2.283(4) y
Cd2 O2 2_646 2.555(4) y
Cd2 O2 . 2.346(3) y
Cd2 O3 . 2.286(4) y
Cd2 O3 2_656 2.357(4) y
Cd2 O4 2_656 2.387(4) y
Cd2 O7 . 2.231(4) y
Cd2 O8 2_656 2.286(4) y
O1 C1 . 1.239(6) ?
O2 Cd2 2_656 2.554(4) ?
O2 C1 . 1.300(6) ?
O3 Cd2 2_646 2.357(4) ?
O3 C8 . 1.280(7) ?
O4 Cd2 2_646 2.387(4) ?
O4 C8 . 1.250(7) ?
O5 C9 . 1.253(7) ?
O6 Cd1 2_546 2.181(4) ?
O6 C9 . 1.271(7) ?
O7 C16 . 1.233(6) ?
O8 Cd1 1_545 2.283(4) ?
O8 Cd2 2_646 2.286(4) ?
O8 C16 . 1.290(6) ?
C1 C2 . 1.512(7) ?
C2 H2 . 1.0000 ?
C2 C3 . 1.535(7) ?
C2 C7 . 1.545(7) ?
C3 H3A . 0.9900 ?
C3 H3B . 0.9900 ?
C3 C4 . 1.483(8) ?
C4 H4 . 0.9500 ?
C4 C5 . 1.332(8) ?
C5 H5 . 0.9500 ?
C5 C6 . 1.500(8) ?
C6 H6A . 0.9900 ?
C6 H6B . 0.9900 ?
C6 C7 . 1.534(8) ?
C7 H7 . 1.0000 ?
C7 C8 . 1.515(7) ?
C8 Cd2 2_646 2.739(5) ?
C9 C10 . 1.517(8) ?
C10 H10 . 1.0000 ?
C10 C11 . 1.534(7) ?
C10 C15 . 1.542(7) ?
C11 H11A . 0.9900 ?
C11 H11B . 0.9900 ?
C11 C12 . 1.486(8) ?
C12 H12 . 0.9500 ?
C12 C13 . 1.320(8) ?
C13 H13 . 0.9500 ?
C13 C14 . 1.497(8) ?
C14 H14A . 0.9900 ?
C14 H14B . 0.9900 ?
C14 C15 . 1.538(8) ?
C15 H15 . 1.0000 ?
C15 C16 . 1.524(7) ?

loop_
_geom_torsion_atom_site_label_1
_geom_torsion_atom_site_label_2
_geom_torsion_atom_site_label_3
_geom_torsion_atom_site_label_4
_geom_torsion_site_symmetry_1
_geom_torsion_site_symmetry_4
_geom_torsion
Cd1 O1 C1 O2 . . 2.4(5)
Cd1 O1 C1 C2 . . -175.1(4)
Cd1 O2 C1 O1 . . -2.2(5)
Cd1 O2 C1 C2 . . 175.3(4)
Cd1 O5 C9 O6 . . -14.5(6)
Cd1 O5 C9 C10 . . 163.5(4)
Cd1 O6 C9 O5 2_546 . -136.2(4)
Cd1 O6 C9 C10 2_546 . 45.9(7)
Cd1 O8 C16 O7 1_545 . -161.3(4)
Cd1 O8 C16 C15 1_545 . 20.7(7)
Cd2 O2 C1 Cd1 2_656 . -91.5(3)
Cd2 O2 C1 Cd1 . . 140.6(4)
Cd2 O2 C1 O1 . . 138.4(4)
Cd2 O2 C1 O1 2_656 . -93.7(5)
Cd2 O2 C1 C2 2_656 . 83.8(5)
Cd2 O2 C1 C2 . . -44.1(6)
Cd2 O3 C8 Cd2 . 2_646 -113.7(5)
Cd2 O3 C8 O4 2_646 . -2.9(5)
Cd2 O3 C8 O4 . . -116.6(6)
Cd2 O3 C8 C7 . . 67.4(8)
Cd2 O3 C8 C7 2_646 . -178.9(4)
Cd2 O4 C8 O3 2_646 . 2.9(5)
Cd2 O4 C8 C7 2_646 . 178.9(4)
Cd2 O7 C16 O8 . . 13.4(10)
Cd2 O7 C16 C15 . . -168.7(4)
Cd2 O8 C16 O7 2_646 . 19.6(7)
Cd2 O8 C16 C15 2_646 . -158.4(3)
O1 C1 C2 C3 . . 44.2(7)
O1 C1 C2 C7 . . -77.8(6)
O2 C1 C2 C3 . . -133.3(5)
O2 C1 C2 C7 . . 104.8(6)
O5 C9 C10 C11 . . -13.4(7)
O5 C9 C10 C15 . . -140.4(5)
O6 C9 C10 C11 . . 164.5(5)
O6 C9 C10 C15 . . 37.4(7)
C1 C2 C3 C4 . . -85.0(6)
C1 C2 C7 C6 . . 63.1(6)
C1 C2 C7 C8 . . -67.0(6)
C2 C3 C4 C5 . . -10.2(8)
C2 C7 C8 O3 . . -17.8(7)
C2 C7 C8 O4 . . 166.3(5)
C3 C2 C7 C6 . . -60.2(6)
C3 C2 C7 C8 . . 169.8(5)
C3 C4 C5 C6 . . -1.9(9)
C4 C5 C6 C7 . . -17.5(8)
C5 C6 C7 C2 . . 48.7(6)
C5 C6 C7 C8 . . -179.9(5)
C6 C7 C8 O3 . . -147.8(5)
C6 C7 C8 O4 . . 36.3(7)
C7 C2 C3 C4 . . 39.7(6)
C9 C10 C11 C12 . . -164.9(5)
C9 C10 C15 C14 . . 177.1(4)
C9 C10 C15 C16 . . 51.2(6)
C10 C11 C12 C13 . . 14.2(8)
C10 C15 C16 O7 . . 19.9(7)
C10 C15 C16 O8 . . -162.0(4)
C11 C10 C15 C14 . . 51.5(6)
C11 C10 C15 C16 . . -74.4(6)
C11 C12 C13 C14 . . -1.0(10)
C12 C13 C14 C15 . . 13.3(8)
C13 C14 C15 C10 . . -37.7(7)
C13 C14 C15 C16 . . 88.4(6)
C14 C15 C16 O7 . . -106.0(6)
C14 C15 C16 O8 . . 72.1(6)
C15 C10 C11 C12 . . -39.4(7)

_cod_database_fobs_code 1549667
